data_7713227
loop_
_publ_author_name
'Rebilly, Jean-No\"el'
'Herrero, Christian'
'S\'en\'echal-David, Katell'
'Guillot, R\'egis'
'Banse, Fr\'ed\'eric'

_publ_section_title
;
 Catalytic oxidation properties of an acid-resistant cross-bridged cyclen
 Fe(II) complex. Influence of the rigid donor backbone and protonation on
 the reactivity.
;
_journal_name_full 'Dalton Transactions'
_journal_paper_doi 10.1039/D3DT00393K
_journal_year 2023
_chemical_formula_moiety 'C18 H32 Fe N5 O, 2(C F3 O3 S)'
_chemical_formula_sum 'C20 H32 F6 Fe N5 O7 S2'
_chemical_formula_weight 688.47
_space_group_crystal_system monoclinic
_space_group_IT_number 14
_space_group_name_Hall '-P 2ybc'
_space_group_name_H-M_alt 'P 1 21/c 1'
_atom_sites_solution_hydrogens geom
_atom_sites_solution_primary difmap
_audit_creation_method SHELXL-2018/3
_audit_update_record
;
2022-07-08 deposited with the CCDC.	2023-05-26 downloaded from the CCDC.
;
_cell_angle_alpha 90
_cell_angle_beta 100.596(2)
_cell_angle_gamma 90
_cell_formula_units_Z 4
_cell_length_a 19.0222(9)
_cell_length_b 12.1505(6)
_cell_length_c 12.1044(5)
_cell_measurement_reflns_used 8407
_cell_measurement_temperature 200(1)
_cell_measurement_theta_max 25.13
_cell_measurement_theta_min 2.18
_cell_volume 2750.0(2)
_computing_cell_refinement 'Bruker SAINT'
_computing_data_collection 'Bruker APEX2'
_computing_data_reduction 'Bruker SAINT'
_computing_structure_refinement 'SHELXL-2018/3 (Sheldrick, 2018)'
_computing_structure_solution 'SHELXS-97 (Sheldrick, 2008)'
_diffrn_ambient_temperature 200(1)
_diffrn_measured_fraction_theta_full 1.000
_diffrn_measured_fraction_theta_max 0.988
_diffrn_measurement_device_type 'Bruker APEX-II CCD'
_diffrn_measurement_method '\f and \w scans'
_diffrn_radiation_monochromator graphite
_diffrn_radiation_probe x-ray
_diffrn_radiation_type MoK\a
_diffrn_radiation_wavelength 0.71073
_diffrn_reflns_av_R_equivalents 0.0815
_diffrn_reflns_av_unetI/netI 0.0823
_diffrn_reflns_Laue_measured_fraction_full 1.000
_diffrn_reflns_Laue_measured_fraction_max 0.988
_diffrn_reflns_limit_h_max 27
_diffrn_reflns_limit_h_min -27
_diffrn_reflns_limit_k_max 17
_diffrn_reflns_limit_k_min -17
_diffrn_reflns_limit_l_max 11
_diffrn_reflns_limit_l_min -17
_diffrn_reflns_number 62137
_diffrn_reflns_point_group_measured_fraction_full 1.000
_diffrn_reflns_point_group_measured_fraction_max 0.988
_diffrn_reflns_theta_full 25.242
_diffrn_reflns_theta_max 30.535
_diffrn_reflns_theta_min 1.999
_diffrn_source 'sealed tube'
_exptl_absorpt_coefficient_mu 0.791
_exptl_absorpt_correction_T_max 0.9461
_exptl_absorpt_correction_T_min 0.8791
_exptl_absorpt_correction_type multi-scan
_exptl_absorpt_process_details 'Bruker APEX2'
_exptl_crystal_colour green
_exptl_crystal_density_diffrn 1.663
_exptl_crystal_description plate
_exptl_crystal_F_000 1420
_exptl_crystal_size_max 0.170
_exptl_crystal_size_mid 0.120
_exptl_crystal_size_min 0.010
_refine_diff_density_max 1.753
_refine_diff_density_min -0.849
_refine_diff_density_rms 0.111
_refine_ls_extinction_method none
_refine_ls_goodness_of_fit_ref 1.061
_refine_ls_hydrogen_treatment constr
_refine_ls_matrix_type full
_refine_ls_number_parameters 372
_refine_ls_number_reflns 8322
_refine_ls_number_restraints 0
_refine_ls_restrained_S_all 1.061
_refine_ls_R_factor_all 0.1439
_refine_ls_R_factor_gt 0.0743
_refine_ls_shift/su_max 0.007
_refine_ls_shift/su_mean 0.002
_refine_ls_structure_factor_coef Fsqd
_refine_ls_weighting_details 'w=1/[\s^2^(Fo^2^)+(0.1161P)^2^+2.6530P] where P=(Fo^2^+2Fc^2^)/3'
_refine_ls_weighting_scheme calc
_refine_ls_wR_factor_gt 0.2017
_refine_ls_wR_factor_ref 0.2354
_reflns_Friedel_coverage 0.000
_reflns_number_gt 4707
_reflns_number_total 8322
_reflns_threshold_expression 'I > 2\s(I)'
_cod_data_source_file d3dt00393k2.cif
_cod_data_source_block '[((cyclenCB-CH2py)FeIII(OMe))OTf2]'
_cod_original_sg_symbol_H-M 'P 21/c'
_cod_database_code 7713227
_shelx_space_group_comment
;
The symmetry employed for this shelxl refinement is uniquely defined
by the following loop, which should always be used as a source of
symmetry information in preference to the above space-group names.
They are only intended as comments.
;
_shelx_estimated_absorpt_t_min 0.877
_shelx_estimated_absorpt_t_max 0.992

loop_
_space_group_symop_operation_xyz
'x, y, z'
'-x, y+1/2, -z+1/2'
'-x, -y, -z'
'x, -y-1/2, z-1/2'

loop_
_atom_site_label
_atom_site_type_symbol
_atom_site_fract_x
_atom_site_fract_y
_atom_site_fract_z
_atom_site_U_iso_or_equiv
_atom_site_adp_type
_atom_site_occupancy
_atom_site_site_symmetry_order
_atom_site_calc_flag
_atom_site_refinement_flags_posn
_atom_site_refinement_flags_adp
_atom_site_refinement_flags_occupancy
_atom_site_disorder_assembly
_atom_site_disorder_group
C1 C 0.1214(3) 0.4326(5) 0.5332(4) 0.0502(12) Uani 1 1 d . . . . .
H1 H 0.135732 0.482068 0.593894 0.060 Uiso 1 1 calc R U . . .
C2 C 0.0600(3) 0.3678(5) 0.5325(5) 0.0617(15) Uani 1 1 d . . . . .
H2 H 0.034722 0.371280 0.593164 0.074 Uiso 1 1 calc R U . . .
C3 C 0.0376(3) 0.3002(5) 0.4436(6) 0.0711(17) Uani 1 1 d . . . . .
H3 H -0.004752 0.258098 0.440567 0.085 Uiso 1 1 calc R U . . .
C4 C 0.0758(3) 0.2922(5) 0.3578(5) 0.0573(13) Uani 1 1 d . . . . .
H4 H 0.061106 0.243630 0.296430 0.069 Uiso 1 1 calc R U . . .
C5 C 0.1368(3) 0.3573(4) 0.3634(4) 0.0451(11) Uani 1 1 d . . . . .
C6 C 0.1806(3) 0.3567(4) 0.2697(4) 0.0506(12) Uani 1 1 d . . . . .
H6A H 0.180934 0.281586 0.238010 0.061 Uiso 1 1 calc R U . . .
H6B H 0.158385 0.406825 0.208667 0.061 Uiso 1 1 calc R U . . .
C7 C 0.2922(3) 0.4405(4) 0.2226(4) 0.0494(12) Uani 1 1 d . . . . .
H7A H 0.335454 0.396796 0.218008 0.059 Uiso 1 1 calc R U . . .
H7B H 0.259332 0.435227 0.149165 0.059 Uiso 1 1 calc R U . . .
C8 C 0.3130(2) 0.5598(4) 0.2463(3) 0.0361(9) Uani 1 1 d . . . . .
H8A H 0.357255 0.576377 0.217245 0.043 Uiso 1 1 calc R U . . .
H8B H 0.274583 0.608569 0.207499 0.043 Uiso 1 1 calc R U . . .
C9 C 0.3214(2) 0.6993(3) 0.3975(3) 0.0375(9) Uani 1 1 d . . . . .
H9A H 0.278939 0.733509 0.350613 0.045 Uiso 1 1 calc R U . . .
H9B H 0.364701 0.737962 0.383303 0.045 Uiso 1 1 calc R U . . .
C10 C 0.3165(3) 0.7068(4) 0.5204(4) 0.0435(11) Uani 1 1 d . . . . .
H10A H 0.304724 0.783238 0.538787 0.052 Uiso 1 1 calc R U . . .
H10B H 0.363198 0.687422 0.567115 0.052 Uiso 1 1 calc R U . . .
C11 C 0.2850(3) 0.5744(4) 0.6589(4) 0.0425(10) Uani 1 1 d . . . . .
H11A H 0.249117 0.584730 0.707823 0.051 Uiso 1 1 calc R U . . .
H11B H 0.329983 0.610126 0.695789 0.051 Uiso 1 1 calc R U . . .
C12 C 0.2980(2) 0.4524(4) 0.6457(3) 0.0366(9) Uani 1 1 d . . . . .
H12A H 0.338307 0.428288 0.704615 0.044 Uiso 1 1 calc R U . . .
H12B H 0.254935 0.410597 0.655476 0.044 Uiso 1 1 calc R U . . .
C13 C 0.3900(2) 0.4682(4) 0.5305(4) 0.0389(10) Uani 1 1 d . . . . .
H13A H 0.405994 0.517583 0.595303 0.047 Uiso 1 1 calc R U . . .
H13B H 0.422802 0.404171 0.538019 0.047 Uiso 1 1 calc R U . . .
C14 C 0.3942(2) 0.5283(4) 0.4238(4) 0.0378(9) Uani 1 1 d . . . . .
H14A H 0.409224 0.475986 0.369887 0.045 Uiso 1 1 calc R U . . .
H14B H 0.431487 0.585957 0.440158 0.045 Uiso 1 1 calc R U . . .
C15 C 0.3036(2) 0.3107(3) 0.5017(3) 0.0353(9) Uani 1 1 d . . . . .
H15A H 0.258969 0.283694 0.523452 0.042 Uiso 1 1 calc R U . . .
H15B H 0.343950 0.265879 0.541315 0.042 Uiso 1 1 calc R U . . .
C16 C 0.2986(2) 0.3004(4) 0.3765(3) 0.0371(9) Uani 1 1 d . . . . .
H16A H 0.275986 0.229239 0.351016 0.045 Uiso 1 1 calc R U . . .
H16B H 0.347388 0.300836 0.358811 0.045 Uiso 1 1 calc R U . . .
C17 C 0.1953(3) 0.6976(4) 0.5516(4) 0.0524(12) Uani 1 1 d . . . . .
H17A H 0.154447 0.650360 0.557734 0.079 Uiso 1 1 calc R U . . .
H17B H 0.184078 0.741898 0.482979 0.079 Uiso 1 1 calc R U . . .
H17C H 0.205397 0.746391 0.617104 0.079 Uiso 1 1 calc R U . . .
C18 C 0.1126(3) 0.6090(5) 0.2979(5) 0.0587(14) Uani 1 1 d . . . . .
H18A H 0.090914 0.540547 0.264963 0.088 Uiso 1 1 calc R U . . .
H18B H 0.098883 0.669828 0.245199 0.088 Uiso 1 1 calc R U . . .
H18C H 0.095717 0.624191 0.368208 0.088 Uiso 1 1 calc R U . . .
N1 N 0.15989(19) 0.4275(3) 0.4531(3) 0.0373(8) Uani 1 1 d . . . . .
N2 N 0.25572(19) 0.3928(3) 0.3139(3) 0.0338(8) Uani 1 1 d . . . . .
N3 N 0.32514(17) 0.5810(3) 0.3699(3) 0.0287(7) Uani 1 1 d . . . . .
N4 N 0.25870(18) 0.6285(3) 0.5472(3) 0.0342(8) Uani 1 1 d . . . . .
N5 N 0.31497(17) 0.4286(3) 0.5330(3) 0.0292(7) Uani 1 1 d . . . . .
O1 O 0.18517(15) 0.5985(2) 0.3194(2) 0.0369(7) Uani 1 1 d . . . . .
O5 O 0.8327(3) -0.0790(4) 0.7007(4) 0.0923(16) Uani 1 1 d . . . . .
S2 S 0.82811(8) -0.01834(13) 0.60247(12) 0.0596(4) Uani 1 1 d . . . . .
Fe1 Fe 0.24402(3) 0.51259(4) 0.42228(4) 0.02578(17) Uani 1 1 d . . . . .
C19 C 0.4923(3) 0.3803(4) 0.8784(4) 0.0482(12) Uani 1 1 d . . . . .
C20 C 0.9115(4) 0.0344(8) 0.5985(11) 0.121(4) Uani 1 1 d . . . . .
O2 O 0.42526(18) 0.2615(3) 0.7190(3) 0.0529(9) Uani 1 1 d . . . . .
O3 O 0.49533(18) 0.1705(3) 0.8786(3) 0.0479(8) Uani 1 1 d . . . . .
O4 O 0.5551(2) 0.2671(3) 0.7480(3) 0.0618(10) Uani 1 1 d . . . . .
O6 O 0.7783(3) 0.0611(5) 0.5746(7) 0.133(3) Uani 1 1 d . . . . .
O7 O 0.8283(4) -0.0996(6) 0.5111(4) 0.139(3) Uani 1 1 d . . . . .
F1 F 0.55135(19) 0.3881(3) 0.9561(3) 0.0760(10) Uani 1 1 d . . . . .
F2 F 0.4897(2) 0.4691(3) 0.8160(4) 0.0917(13) Uani 1 1 d . . . . .
F3 F 0.4361(2) 0.3834(3) 0.9287(3) 0.0866(12) Uani 1 1 d . . . . .
F4 F 0.9157(3) 0.1014(5) 0.5151(8) 0.181(4) Uani 1 1 d . . . . .
F5 F 0.9230(6) 0.1130(7) 0.6861(11) 0.291(7) Uani 1 1 d . . . . .
F6 F 0.9651(2) -0.0236(5) 0.6313(7) 0.157(3) Uani 1 1 d . . . . .
S1 S 0.49250(6) 0.25572(9) 0.79631(8) 0.0336(3) Uani 1 1 d . . . . .

loop_
_atom_site_aniso_label
_atom_site_aniso_U_11
_atom_site_aniso_U_22
_atom_site_aniso_U_33
_atom_site_aniso_U_23
_atom_site_aniso_U_13
_atom_site_aniso_U_12
C1 0.042(3) 0.061(3) 0.049(3) 0.012(2) 0.012(2) 0.007(2)
C2 0.042(3) 0.074(4) 0.068(4) 0.022(3) 0.008(3) -0.010(3)
C3 0.052(3) 0.055(4) 0.109(5) 0.011(3) 0.021(3) -0.012(3)
C4 0.047(3) 0.054(3) 0.069(3) 0.000(3) 0.007(3) -0.009(2)
C5 0.038(3) 0.045(3) 0.048(3) 0.001(2) -0.001(2) 0.000(2)
C6 0.050(3) 0.043(3) 0.052(3) -0.006(2) -0.010(2) -0.004(2)
C7 0.075(4) 0.046(3) 0.031(2) -0.0023(19) 0.021(2) -0.003(2)
C8 0.045(3) 0.041(2) 0.0237(19) 0.0035(16) 0.0101(17) -0.0005(18)
C9 0.044(3) 0.032(2) 0.037(2) 0.0039(17) 0.0097(19) -0.0035(18)
C10 0.053(3) 0.034(2) 0.044(2) -0.0095(19) 0.010(2) -0.007(2)
C11 0.048(3) 0.048(3) 0.031(2) -0.0030(18) 0.0043(19) -0.002(2)
C12 0.042(2) 0.044(2) 0.0223(19) 0.0032(16) 0.0007(17) -0.0019(18)
C13 0.025(2) 0.046(3) 0.044(2) 0.0091(19) 0.0004(18) 0.0011(17)
C14 0.027(2) 0.045(2) 0.041(2) 0.0048(18) 0.0053(17) -0.0006(18)
C15 0.036(2) 0.033(2) 0.036(2) 0.0055(16) 0.0049(17) 0.0034(17)
C16 0.039(2) 0.038(2) 0.035(2) -0.0007(17) 0.0070(18) 0.0078(18)
C17 0.046(3) 0.056(3) 0.055(3) -0.010(2) 0.011(2) 0.008(2)
C18 0.041(3) 0.062(3) 0.067(3) 0.020(3) -0.006(2) 0.006(2)
N1 0.0299(19) 0.0346(19) 0.048(2) 0.0098(15) 0.0082(16) 0.0023(14)
N2 0.0359(19) 0.0366(19) 0.0279(17) -0.0018(14) 0.0028(14) -0.0058(14)
N3 0.0313(18) 0.0297(17) 0.0245(16) 0.0021(12) 0.0037(13) -0.0047(13)
N4 0.0344(19) 0.0367(19) 0.0310(17) -0.0026(14) 0.0048(14) 0.0048(14)
N5 0.0284(17) 0.0340(18) 0.0246(16) 0.0053(13) 0.0033(13) 0.0033(13)
O1 0.0364(17) 0.0411(16) 0.0305(15) 0.0067(12) -0.0007(12) 0.0019(12)
O5 0.146(5) 0.063(3) 0.080(3) 0.027(2) 0.054(3) 0.015(3)
S2 0.0560(9) 0.0786(10) 0.0451(7) 0.0168(7) 0.0122(6) 0.0026(7)
Fe1 0.0245(3) 0.0303(3) 0.0217(3) 0.0008(2) 0.0021(2) -0.0001(2)
C19 0.050(3) 0.046(3) 0.047(3) -0.001(2) 0.005(2) 0.000(2)
C20 0.061(5) 0.090(6) 0.209(11) 0.079(7) 0.014(6) 0.008(4)
O2 0.043(2) 0.061(2) 0.0458(18) 0.0051(16) -0.0138(15) 0.0018(16)
O3 0.050(2) 0.0408(18) 0.0498(19) 0.0155(14) 0.0008(15) -0.0006(14)
O4 0.046(2) 0.078(3) 0.067(2) -0.013(2) 0.0277(18) -0.0174(18)
O6 0.079(4) 0.100(4) 0.236(7) 0.082(5) 0.069(4) 0.037(3)
O7 0.200(7) 0.132(5) 0.066(3) -0.029(3) -0.029(4) 0.046(5)
F1 0.078(2) 0.066(2) 0.073(2) -0.0245(17) -0.0154(18) -0.0021(18)
F2 0.128(4) 0.0372(18) 0.100(3) 0.0092(17) -0.004(3) 0.0006(19)
F3 0.075(2) 0.090(3) 0.103(3) -0.040(2) 0.035(2) 0.000(2)
F4 0.135(5) 0.135(5) 0.314(9) 0.130(6) 0.146(6) 0.050(4)
F5 0.275(11) 0.116(6) 0.412(16) -0.053(8) -0.122(11) -0.069(7)
F6 0.047(3) 0.140(5) 0.275(8) 0.085(5) 0.006(4) 0.007(3)
S1 0.0309(5) 0.0364(6) 0.0327(5) 0.0050(4) 0.0036(4) -0.0024(4)

loop_
_atom_type_symbol
_atom_type_description
_atom_type_scat_dispersion_real
_atom_type_scat_dispersion_imag
_atom_type_scat_source
C C 0.0033 0.0016 'International Tables Vol C Tables 4.2.6.8 and 6.1.1.4'
H H 0.0000 0.0000 'International Tables Vol C Tables 4.2.6.8 and 6.1.1.4'
N N 0.0061 0.0033 'International Tables Vol C Tables 4.2.6.8 and 6.1.1.4'
O O 0.0106 0.0060 'International Tables Vol C Tables 4.2.6.8 and 6.1.1.4'
F F 0.0171 0.0103 'International Tables Vol C Tables 4.2.6.8 and 6.1.1.4'
S S 0.1246 0.1234 'International Tables Vol C Tables 4.2.6.8 and 6.1.1.4'
Fe Fe 0.3463 0.8444 'International Tables Vol C Tables 4.2.6.8 and 6.1.1.4'

loop_
_geom_angle_atom_site_label_1
_geom_angle_atom_site_label_2
_geom_angle_atom_site_label_3
_geom_angle
_geom_angle_site_symmetry_1
_geom_angle_site_symmetry_3
_geom_angle_publ_flag
N1 C1 C2 122.8(5) . . ?
C3 C2 C1 118.8(6) . . ?
C2 C3 C4 120.5(5) . . ?
C3 C4 C5 118.2(5) . . ?
N1 C5 C4 121.8(5) . . ?
N1 C5 C6 116.6(4) . . ?
C4 C5 C6 121.6(4) . . ?
N2 C6 C5 110.4(4) . . ?
C8 C7 N2 111.4(3) . . ?
N3 C8 C7 109.9(3) . . ?
N3 C9 C10 107.2(3) . . ?
C9 C10 N4 110.3(3) . . ?
N4 C11 C12 111.5(3) . . ?
N5 C12 C11 110.7(3) . . ?
C14 C13 N5 111.9(3) . . ?
C13 C14 N3 113.7(3) . . ?
N5 C15 C16 108.4(3) . . ?
C15 C16 N2 111.9(3) . . ?
C1 N1 C5 117.7(4) . . ?
C1 N1 Fe1 133.3(4) . . ?
C5 N1 Fe1 108.7(3) . . ?
C6 N2 C16 110.8(3) . . ?
C6 N2 C7 112.6(4) . . ?
C16 N2 C7 111.8(4) . . ?
C6 N2 Fe1 103.5(3) . . ?
C16 N2 Fe1 109.1(2) . . ?
C7 N2 Fe1 108.6(3) . . ?
C9 N3 C8 112.8(3) . . ?
C9 N3 C14 113.0(3) . . ?
C8 N3 C14 108.9(3) . . ?
C9 N3 Fe1 105.4(2) . . ?
C8 N3 Fe1 105.4(2) . . ?
C14 N3 Fe1 111.0(2) . . ?
C17 N4 C11 110.7(3) . . ?
C17 N4 C10 106.0(4) . . ?
C11 N4 C10 109.2(3) . . ?
C17 N4 Fe1 114.6(3) . . ?
C11 N4 Fe1 110.0(3) . . ?
C10 N4 Fe1 106.1(2) . . ?
C12 N5 C15 112.0(3) . . ?
C12 N5 C13 108.8(3) . . ?
C15 N5 C13 113.2(3) . . ?
C12 N5 Fe1 106.4(2) . . ?
C15 N5 Fe1 105.8(2) . . ?
C13 N5 Fe1 110.4(2) . . ?
C18 O1 Fe1 130.7(3) . . ?
O6 S2 O5 121.6(4) . . ?
O6 S2 O7 112.8(4) . . ?
O5 S2 O7 106.1(3) . . ?
O6 S2 C20 109.6(4) . . ?
O5 S2 C20 107.9(4) . . ?
O7 S2 C20 95.7(6) . . ?
O1 Fe1 N3 87.59(13) . . ?
O1 Fe1 N1 90.65(14) . . ?
N3 Fe1 N1 170.60(14) . . ?
O1 Fe1 N5 174.90(13) . . ?
N3 Fe1 N5 87.62(13) . . ?
N1 Fe1 N5 94.36(14) . . ?
O1 Fe1 N2 95.54(14) . . ?
N3 Fe1 N2 84.67(14) . . ?
N1 Fe1 N2 86.31(15) . . ?
N5 Fe1 N2 85.73(14) . . ?
O1 Fe1 N4 95.34(13) . . ?
N3 Fe1 N4 86.47(14) . . ?
N1 Fe1 N4 102.89(15) . . ?
N5 Fe1 N4 82.64(13) . . ?
N2 Fe1 N4 165.66(14) . . ?
F2 C19 F3 107.1(5) . . ?
F2 C19 F1 106.7(4) . . ?
F3 C19 F1 108.7(4) . . ?
F2 C19 S1 112.0(4) . . ?
F3 C19 S1 111.0(4) . . ?
F1 C19 S1 111.1(4) . . ?
F6 C20 F4 115.8(8) . . ?
F6 C20 F5 98.0(10) . . ?
F4 C20 F5 97.7(8) . . ?
F6 C20 S2 119.1(6) . . ?
F4 C20 S2 116.1(7) . . ?
F5 C20 S2 104.3(9) . . ?
O4 S1 O3 115.4(2) . . ?
O4 S1 O2 115.9(2) . . ?
O3 S1 O2 113.8(2) . . ?
O4 S1 C19 103.3(2) . . ?
O3 S1 C19 103.1(2) . . ?
O2 S1 C19 102.9(2) . . ?

loop_
_geom_bond_atom_site_label_1
_geom_bond_atom_site_label_2
_geom_bond_distance
_geom_bond_site_symmetry_2
_geom_bond_publ_flag
C1 N1 1.319(6) . ?
C1 C2 1.406(7) . ?
C2 C3 1.359(9) . ?
C3 C4 1.375(8) . ?
C4 C5 1.395(7) . ?
C5 N1 1.388(6) . ?
C5 C6 1.527(7) . ?
C6 N2 1.497(6) . ?
C7 C8 1.517(7) . ?
C7 N2 1.523(6) . ?
C8 N3 1.494(5) . ?
C9 N3 1.480(5) . ?
C9 C10 1.511(6) . ?
C10 N4 1.533(6) . ?
C11 N4 1.504(5) . ?
C11 C12 1.516(7) . ?
C12 N5 1.486(5) . ?
C13 C14 1.499(6) . ?
C13 N5 1.512(5) . ?
C14 N3 1.499(5) . ?
C15 N5 1.489(5) . ?
C15 C16 1.505(6) . ?
C16 N2 1.507(5) . ?
C17 N4 1.479(6) . ?
C18 O1 1.363(6) . ?
N1 Fe1 1.997(3) . ?
N2 Fe1 1.999(3) . ?
N3 Fe1 1.958(3) . ?
N4 Fe1 2.047(3) . ?
N5 Fe1 1.998(3) . ?
O1 Fe1 1.838(3) . ?
O5 S2 1.388(4) . ?
S2 O6 1.351(5) . ?
S2 O7 1.483(6) . ?
S2 C20 1.719(8) . ?
C19 F2 1.312(6) . ?
C19 F3 1.326(6) . ?
C19 F1 1.329(6) . ?
C19 S1 1.812(5) . ?
C20 F6 1.243(8) . ?
C20 F4 1.311(10) . ?
C20 F5 1.414(15) . ?
O2 S1 1.441(3) . ?
O3 S1 1.431(3) . ?
O4 S1 1.426(3) . ?
